data_4120127
loop_
_publ_author_name
'Joseph E. Mondloch'
'Wojciech Bury'
'David Fairen-Jimenez'
'Stephanie Kwon'
'Erica J. DeMarco'
'Mitchell H. Weston'
'Amy A. Sarjeant'
'SonBinh T. Nguyen'
'Peter C. Stair'
'Randall Q. Snurr'
'Omar K. Farha'
'Joseph T. Hupp'

_publ_section_title
;
 Vapor-Phase Metalation by Atomic Layer Deposition in a Metal-Organic
 Framework
;
_journal_name_full 'Journal of the American Chemical Society'
_journal_page_first 10294
_journal_page_last 10297
_journal_paper_doi 10.1021/ja4050828
_journal_volume 135
_journal_year 2013
_chemical_formula_moiety 'C88 H44 O32 Zr6'
_chemical_formula_sum 'C88 H44 O32 Zr6'
_chemical_formula_weight 2160.55
_chemical_name_systematic
;
 ?
;
_space_group_crystal_system hexagonal
_space_group_IT_number 191
_space_group_name_Hall '-P 6 2'
_space_group_name_H-M_alt 'P 6/m m m'
_symmetry_space_group_name_Hall '-P 6 2'
_symmetry_space_group_name_H-M 'P 6/m m m'
_atom_sites_solution_hydrogens geom
_atom_sites_solution_primary dual
_audit_creation_date 2013-03-29
_audit_creation_method
;
  Olex2 1.2
  (compiled Mar 21 2013 11:17:50, GUI svn.r4446)
;
_cell_angle_alpha 90
_cell_angle_beta 90
_cell_angle_gamma 120
_cell_formula_units_Z 3
_cell_length_a 39.3875(7)
_cell_length_b 39.3875(7)
_cell_length_c 16.4829(3)
_cell_measurement_reflns_used 9848
_cell_measurement_temperature 100(2)
_cell_measurement_theta_max 65.19
_cell_measurement_theta_min 2.59
_cell_volume 22145.3(7)
_computing_cell_refinement 'SAINT V7.23A (Bruker, 2005)'
_computing_data_collection 'APEX2 V2.1-4 (Bruker, 2007)'
_computing_data_reduction 'Bruker SAINT'
_computing_molecular_graphics
;
O. V. Dolomanov, L. J. Bourhis, R. J. Gildea, J. A. K. Howard and H. Puschmann,
OLEX2: a complete structure solution, refinement and analysis program.
J. Appl. Cryst. (2009). 42, 339-341.
;
_computing_publication_material
;
O. V. Dolomanov, L. J. Bourhis, R. J. Gildea, J. A. K. Howard and H. Puschmann,
OLEX2: a complete structure solution, refinement and analysis program.
J. Appl. Cryst. (2009). 42, 339-341.
;
_computing_structure_refinement
;
SHELXL, G.M. Sheldrick, Acta Cryst.
(2008). A64, 112-122
;
_computing_structure_solution
;
SHELXD, G.M. Sheldrick, Acta Cryst.
(2008). A64, 112-122
;
_diffrn_ambient_temperature 99.99
_diffrn_detector_area_resol_mean 8
_diffrn_measured_fraction_theta_full 0.946
_diffrn_measured_fraction_theta_max 0.996
_diffrn_measurement_device_type 'Bruker Kappa APEX CCD area detector'
_diffrn_measurement_method '\w and \f scans'
_diffrn_radiation_monochromator 'MX optics'
_diffrn_radiation_type CuK\a
_diffrn_radiation_wavelength 1.54178
_diffrn_reflns_av_R_equivalents 0.0814
_diffrn_reflns_av_unetI/netI 0.0353
_diffrn_reflns_Laue_measured_fraction_full 0.946
_diffrn_reflns_Laue_measured_fraction_max 0.996
_diffrn_reflns_limit_h_max 46
_diffrn_reflns_limit_h_min -44
_diffrn_reflns_limit_k_max 44
_diffrn_reflns_limit_k_min -45
_diffrn_reflns_limit_l_max 18
_diffrn_reflns_limit_l_min -19
_diffrn_reflns_number 93168
_diffrn_reflns_point_group_measured_fraction_full 0.946
_diffrn_reflns_point_group_measured_fraction_max 0.996
_diffrn_reflns_theta_full 67.679
_diffrn_reflns_theta_max 65.23
_diffrn_reflns_theta_min 1.29
_diffrn_source microsource
_diffrn_standards_number 0
_exptl_absorpt_coefficient_mu 1.889
_exptl_absorpt_correction_T_max 0.7526
_exptl_absorpt_correction_T_min 0.6291
_exptl_absorpt_correction_type multi-scan
_exptl_absorpt_process_details
;
SADABS-2012/1 (Bruker,2012) was used for absorption correction.
wR2(int) was 0.1040 before and 0.0771 after correction.
The Ratio of minimum to maximum transmission is 0.8359.
The \l/2 correction factor is 0.0015.
;
_exptl_crystal_colour yellow
_exptl_crystal_colour_primary yellow
_exptl_crystal_density_diffrn 0.486
_exptl_crystal_description block
_exptl_crystal_F_000 3204
_exptl_crystal_size_max 0.12
_exptl_crystal_size_mid 0.071
_exptl_crystal_size_min 0.043
_refine_diff_density_max 5.371
_refine_diff_density_min -5.536
_refine_diff_density_rms 0.225
_refine_ls_extinction_method none
_refine_ls_goodness_of_fit_ref 1.737
_refine_ls_hydrogen_treatment constr
_refine_ls_matrix_type full
_refine_ls_number_parameters 152
_refine_ls_number_reflns 7057
_refine_ls_number_restraints 133
_refine_ls_restrained_S_all 1.734
_refine_ls_R_factor_all 0.1317
_refine_ls_R_factor_gt 0.1216
_refine_ls_shift/su_max 0.002
_refine_ls_shift/su_mean 0.000
_refine_ls_structure_factor_coef Fsqd
_refine_ls_weighting_details
;
 w=1/[\s^2^(Fo^2^)+(0.2000P)^2^]
 where P=(Fo^2^+2Fc^2^)/3
;
_refine_ls_weighting_scheme calc
_refine_ls_wR_factor_gt 0.3707
_refine_ls_wR_factor_ref 0.3858
_reflns_Friedel_coverage 0.000
_reflns_number_gt 5862
_reflns_number_total 7057
_reflns_threshold_expression 'I > 2\s(I)'
_cod_data_source_file ja4050828_si_002.cif
_cod_data_source_block n2414
_cod_original_cell_volume 22145.3(9)
_cod_database_code 4120127
_cod_database_fobs_code 4120127
_shelx_space_group_comment
;
The symmetry employed for this shelxl refinement is uniquely defined
by the following loop, which should always be used as a source of
symmetry information in preference to the above space-group names.
They are only intended as comments.
;
_olex2_refinement_description
;
1. Fixed Uiso
 At 1.2 times of:
  All C(H) groups
2. Rigid bond restraints
 O5A, O5
 with sigma for 1-2 distances of 0.005 and sigma for 1-3 distances of 0.01
3. Uiso/Uaniso restraints and constraints
O5A \\sim O5: within 3A with sigma of 0.005 and sigma for terminal atoms of 0.01
Uiso(O5A) = Uiso(O5)
4. others
 Fixed Sof: O5(0.25) O5A(0.25)
5.a Aromatic/amide H refined with riding coordinates:
 C3(H3), C4(H4), C6(H6), C7(H7), C11(H11), C12(H12)
;
_smtbx_masks_special_details
;

The solvent masking procedure as implemented in Olex2 was used to remove the
electronic contribution of disordered solvent molecules as well as a partially
occupied framework that was disordered about the 6-fold axis running through
the channels of this MOF.  While the residual electron density clearly showed
evidence of a disordered node and ligands, attempts to refine these species
led to unstable refinements, despite a liberal use of restraints and 
constraints.  We elected to report here, only the structure of the
main framework.

Total solvent accessible volume / cell = 17697.6 Ang^3^ [79.9%]
Total electron count / cell = 2707.7

;
_shelx_estimated_absorpt_t_max 0.923
_shelx_estimated_absorpt_t_min 0.805
_shelxl_version_number 2012-9

loop_
_space_group_symop_operation_xyz
'x, y, z'
'x-y, x, z'
'-y, x-y, z'
'-x, -y, z'
'-x+y, -x, z'
'y, -x+y, z'
'x-y, -y, -z'
'-x, -x+y, -z'
'y, x, -z'
'-y, -x, -z'
'-x+y, y, -z'
'x, x-y, -z'
'-x, -y, -z'
'-x+y, -x, -z'
'y, -x+y, -z'
'x, y, -z'
'x-y, x, -z'
'-y, x-y, -z'
'-x+y, y, z'
'x, x-y, z'
'-y, -x, z'
'y, x, z'
'x-y, -y, z'
'-x, -x+y, z'

loop_
_atom_site_label
_atom_site_type_symbol
_atom_site_fract_x
_atom_site_fract_y
_atom_site_fract_z
_atom_site_U_iso_or_equiv
_atom_site_adp_type
_atom_site_occupancy
_atom_site_site_symmetry_order
_atom_site_calc_flag
_atom_site_refinement_flags_posn
_atom_site_refinement_flags_adp
_atom_site_refinement_flags_occupancy
_atom_site_disorder_assembly
_atom_site_disorder_group
Zr1 Zr 0.45526(2) 0.45526(2) -0.10665(4) 0.0266(4) Uani 1 2 d S TU P . .
Zr2 Zr 0.53598(2) 0.46402(2) 0.0000 0.0200(4) Uani 1 4 d S TU P A .
O1 O 0.46598(16) 0.40823(15) -0.1515(3) 0.0440(12) Uani 1 1 d . U . . .
O2 O 0.51744(15) 0.41297(13) -0.0841(3) 0.0339(10) Uani 1 1 d . U . . .
O3 O 0.4668(3) 0.4668(3) -0.2406(4) 0.073(3) Uani 1 2 d S TU P A .
O4 O 0.40011(19) 0.40011(19) -0.0772(6) 0.061(2) Uani 1 2 d S TU P A .
O5 O 0.5009(3) 0.4577(3) -0.1084(7) 0.0021(15) Uiso 0.25 1 d . U P A 1
O5A O 0.51752(12) 0.48248(12) -0.1048(4) 0.0021(15) Uiso 0.5 2 d S U P A 2
O6 O 0.43140(12) 0.46799(11) 0.0000 0.0056(9) Uiso 1 2 d S . P A .
C1 C 0.4913(2) 0.39850(19) -0.1337(4) 0.0345(14) Uani 1 1 d . U . . .
C2 C 0.4903(2) 0.3664(2) -0.1821(4) 0.0426(17) Uani 1 1 d . U . . .
C3 C 0.4592(3) 0.3456(2) -0.2398(5) 0.052(2) Uani 1 1 d . U . . .
H3 H 0.4384 0.3512 -0.2446 0.062 Uiso 1 1 calc R U . . .
C4 C 0.4600(3) 0.3169(2) -0.2888(5) 0.065(2) Uani 1 1 d . U . . .
H4 H 0.4408 0.3044 -0.3300 0.078 Uiso 1 1 calc R U . . .
C5 C 0.4882(3) 0.3065(2) -0.2779(4) 0.055(2) Uani 1 1 d . U . . .
C6 C 0.5169(3) 0.3256(3) -0.2200(4) 0.064(2) Uani 1 1 d . U . . .
H6 H 0.5365 0.3186 -0.2121 0.077 Uiso 1 1 calc R U . . .
C7 C 0.5168(3) 0.3546(3) -0.1741(5) 0.064(2) Uani 1 1 d . U . . .
H7 H 0.5367 0.3671 -0.1341 0.077 Uiso 1 1 calc R U . . .
C8 C 0.4889(3) 0.2752(2) -0.3269(4) 0.064(3) Uani 1 1 d . U . . .
C9 C 0.4899(4) 0.2765(3) -0.4145(4) 0.071(3) Uani 1 1 d . U . . .
C10 C 0.4870(5) 0.2435(2) -0.4568(6) 0.068(4) Uani 1 2 d S TU P . .
C11 C 0.4885(5) 0.2442(3) -0.2881(6) 0.083(5) Uani 1 2 d S TU P . .
H11 H 0.4878 0.2439 -0.2304 0.100 Uiso 1 2 calc R U P . .
C12 C 0.4904(4) 0.3072(2) -0.4613(5) 0.077(3) Uani 1 1 d . U . . .
H12 H 0.4908 0.3285 -0.4337 0.093 Uiso 1 1 calc R U . . .

loop_
_atom_site_aniso_label
_atom_site_aniso_U_11
_atom_site_aniso_U_22
_atom_site_aniso_U_33
_atom_site_aniso_U_23
_atom_site_aniso_U_13
_atom_site_aniso_U_12
Zr1 0.0351(5) 0.0351(5) 0.0236(5) -0.0076(2) -0.0076(2) 0.0281(4)
Zr2 0.0283(5) 0.0283(5) 0.0166(6) 0.000 0.000 0.0239(4)
O1 0.070(3) 0.051(3) 0.033(2) -0.023(2) -0.018(2) 0.047(3)
O2 0.059(3) 0.034(2) 0.028(2) 0.0013(17) 0.001(2) 0.037(2)
O3 0.132(7) 0.132(7) 0.022(3) -0.009(4) -0.009(4) 0.117(7)
O4 0.031(3) 0.031(3) 0.110(7) -0.010(3) -0.010(3) 0.007(3)
C1 0.061(4) 0.034(3) 0.028(3) -0.014(3) -0.002(3) 0.038(3)
C2 0.086(5) 0.048(4) 0.025(3) -0.012(3) -0.007(3) 0.057(4)
C3 0.085(5) 0.046(4) 0.036(4) -0.025(3) -0.019(3) 0.042(4)
C4 0.122(7) 0.056(5) 0.035(4) -0.016(3) -0.014(4) 0.058(5)
C5 0.126(6) 0.053(4) 0.013(3) -0.004(3) -0.002(3) 0.064(4)
C6 0.139(7) 0.066(5) 0.034(3) -0.013(3) -0.017(4) 0.087(5)
C7 0.112(6) 0.070(5) 0.051(4) -0.025(4) -0.022(4) 0.076(5)
C8 0.149(8) 0.054(4) 0.018(3) -0.005(3) -0.003(3) 0.073(5)
C9 0.181(11) 0.058(5) 0.017(3) -0.007(3) -0.006(4) 0.092(6)
C10 0.172(14) 0.051(4) 0.020(5) -0.001(3) -0.003(6) 0.086(7)
C11 0.208(17) 0.073(5) 0.014(4) 0.004(3) 0.008(6) 0.104(9)
C12 0.190(11) 0.051(4) 0.027(3) -0.007(3) -0.008(5) 0.088(6)

loop_
_atom_type_symbol
_atom_type_description
_atom_type_scat_dispersion_real
_atom_type_scat_dispersion_imag
_atom_type_scat_source
C C 0.0181 0.0091 'International Tables Vol C Tables 4.2.6.8 and 6.1.1.4'
H H 0.0000 0.0000 'International Tables Vol C Tables 4.2.6.8 and 6.1.1.4'
O O 0.0492 0.0322 'International Tables Vol C Tables 4.2.6.8 and 6.1.1.4'
Zr Zr -0.1862 2.2449 'International Tables Vol C Tables 4.2.6.8 and 6.1.1.4'

loop_
_geom_angle_atom_site_label_1
_geom_angle_atom_site_label_2
_geom_angle_atom_site_label_3
_geom_angle
_geom_angle_site_symmetry_1
_geom_angle_site_symmetry_3
Zr2 Zr1 Zr2 89.20(3) 13_665 .
O1 Zr1 Zr2 162.16(13) . 13_665
O1 Zr1 Zr2 162.16(13) 22 .
O1 Zr1 Zr2 72.96(13) . .
O1 Zr1 Zr2 72.96(13) 22 13_665
O1 Zr1 O1 124.9(3) 22 .
O1 Zr1 O3 74.88(18) 22 .
O1 Zr1 O3 74.88(18) . .
O1 Zr1 O4 76.03(19) . .
O1 Zr1 O4 76.03(19) 22 .
O3 Zr1 Zr2 113.01(19) . .
O3 Zr1 Zr2 113.01(19) . 13_665
O4 Zr1 Zr2 112.47(17) . .
O4 Zr1 Zr2 112.47(17) . 13_665
O4 Zr1 O3 114.2(4) . .
O5 Zr1 Zr2 109.0(4) 22 .
O5 Zr1 Zr2 31.3(4) . .
O5 Zr1 Zr2 31.3(4) 22 13_665
O5 Zr1 Zr2 109.0(4) . 13_665
O5 Zr1 O1 156.1(4) 22 .
O5 Zr1 O1 54.8(4) . .
O5 Zr1 O1 156.1(4) . 22
O5 Zr1 O1 54.8(4) 22 22
O5 Zr1 O3 82.8(4) 22 .
O5 Zr1 O3 82.8(4) . .
O5 Zr1 O4 122.1(4) . .
O5 Zr1 O4 122.1(4) 22 .
O5 Zr1 O5 114.5(8) 22 .
O5 Zr1 O6 123.5(4) 22 9
O5 Zr1 O6 123.5(4) . .
O5 Zr1 O6 65.4(4) 22 .
O5 Zr1 O6 65.4(4) . 9
O5A Zr1 Zr2 35.07(19) 4_665 13_665
O5A Zr1 Zr2 35.07(19) . .
O5A Zr1 Zr2 88.27(18) . 13_665
O5A Zr1 Zr2 88.26(18) 4_665 .
O5A Zr1 O1 140.2(2) . 22
O5A Zr1 O1 76.9(2) 4_665 22
O5A Zr1 O1 140.2(2) 4_665 .
O5A Zr1 O1 76.9(2) . .
O5A Zr1 O3 81.2(3) 4_665 .
O5A Zr1 O3 81.2(3) . .
O5A Zr1 O4 143.6(2) . .
O5A Zr1 O4 143.6(2) 4_665 .
O5A Zr1 O5A 68.3(4) 4_665 .
O5A Zr1 O6 113.3(2) 4_665 9
O5A Zr1 O6 75.5(2) . 9
O5A Zr1 O6 75.5(2) 4_665 .
O5A Zr1 O6 113.3(2) . .
O6 Zr1 Zr2 92.71(10) . .
O6 Zr1 Zr2 40.42(10) 9 .
O6 Zr1 Zr2 40.42(10) . 13_665
O6 Zr1 Zr2 92.72(10) 9 13_665
O6 Zr1 O1 138.40(17) 9 22
O6 Zr1 O1 74.14(15) 9 .
O6 Zr1 O1 138.40(17) . .
O6 Zr1 O1 74.15(15) . 22
O6 Zr1 O3 144.59(9) 9 .
O6 Zr1 O3 144.59(9) . .
O6 Zr1 O4 74.0(2) . .
O6 Zr1 O4 74.0(2) 9 .
O6 Zr1 O6 70.32(17) . 9
O2 Zr2 O2 75.3(3) 21_665 .
O2 Zr2 O2 76.3(2) 16 .
O2 Zr2 O2 120.7(2) 10_665 .
O2 Zr2 O2 120.7(2) 16 21_665
O2 Zr2 O2 75.3(3) 10_665 16
O2 Zr2 O2 76.3(2) 10_665 21_665
O2 Zr2 O6 141.19(11) 10_665 9
O2 Zr2 O6 74.65(15) 10_665 13_665
O2 Zr2 O6 141.19(11) 21_665 9
O2 Zr2 O6 74.65(15) 16 9
O2 Zr2 O6 141.19(11) 16 13_665
O2 Zr2 O6 74.65(15) . 9
O2 Zr2 O6 141.19(11) . 13_665
O2 Zr2 O6 74.65(15) 21_665 13_665
O5 Zr2 O2 162.0(3) 16 21_665
O5 Zr2 O2 119.8(3) 21_665 10_665
O5 Zr2 O2 119.8(3) 10_665 21_665
O5 Zr2 O2 59.4(3) 21_665 21_665
O5 Zr2 O2 119.8(3) 16 .
O5 Zr2 O2 86.8(3) 16 10_665
O5 Zr2 O2 162.0(3) 10_665 .
O5 Zr2 O2 86.8(3) 21_665 .
O5 Zr2 O2 59.4(3) . .
O5 Zr2 O2 86.8(3) 10_665 16
O5 Zr2 O2 119.8(3) . 16
O5 Zr2 O2 162.0(3) 21_665 16
O5 Zr2 O2 59.4(3) 10_665 10_665
O5 Zr2 O2 59.4(3) 16 16
O5 Zr2 O2 162.0(3) . 10_665
O5 Zr2 O2 86.8(3) . 21_665
O5 Zr2 O5 109.0(6) . 16
O5 Zr2 O5 109.0(6) 21_665 10_665
O5 Zr2 O5 126.9(6) . 10_665
O5 Zr2 O5 43.6(6) . 21_665
O5 Zr2 O5 126.9(6) 21_665 16
O5 Zr2 O5 43.6(6) 10_665 16
O5 Zr2 O6 94.8(3) 10_665 9
O5 Zr2 O6 56.7(3) 16 9
O5 Zr2 O6 56.7(3) . 9
O5 Zr2 O6 94.8(3) 21_665 9
O5 Zr2 O6 56.7(3) 10_665 13_665
O5 Zr2 O6 94.8(3) 16 13_665
O5 Zr2 O6 94.8(3) . 13_665
O5 Zr2 O6 56.7(3) 21_665 13_665
O5A Zr2 O2 77.99(19) . 21_665
O5A Zr2 O2 78.00(19) 16 16
O5A Zr2 O2 142.25(13) 16 21_665
O5A Zr2 O2 142.25(13) . 10_665
O5A Zr2 O2 142.25(13) . 16
O5A Zr2 O2 78.00(19) 16 10_665
O5A Zr2 O2 142.25(13) 16 .
O5A Zr2 O2 77.99(19) . .
O5A Zr2 O5A 107.8(4) . 16
O5A Zr2 O6 72.16(11) . 9
O5A Zr2 O6 72.16(11) 16 9
O5A Zr2 O6 72.16(11) . 13_665
O5A Zr2 O6 72.16(11) 16 13_665
O6 Zr2 O6 117.3(2) 9 13_665
C1 O1 Zr1 132.9(4) . .
C1 O2 Zr2 131.1(4) . .
Zr1 O5 Zr2 124.3(6) . .
Zr1 O5A Zr1 111.7(4) 4_665 .
Zr1 O5A Zr2 110.0(2) . .
Zr1 O5A Zr2 110.0(2) 4_665 .
Zr1 O6 Zr1 108.44(17) . 16
Zr1 O6 Zr2 102.31(13) 16 13_665
Zr1 O6 Zr2 102.31(13) . 13_665
O1 C1 C2 116.4(6) . .
O2 C1 O1 128.8(5) . .
O2 C1 C2 114.7(6) . .
C3 C2 C1 119.5(6) . .
C7 C2 C1 123.4(7) . .
C7 C2 C3 117.1(7) . .
C2 C3 H3 120.6 . .
C4 C3 C2 118.8(8) . .
C4 C3 H3 120.6 . .
C3 C4 H4 119.6 . .
C5 C4 C3 120.9(8) . .
C5 C4 H4 119.6 . .
C4 C5 C6 119.6(7) . .
C4 C5 C8 122.0(8) . .
C6 C5 C8 118.5(8) . .
C5 C6 H6 120.2 . .
C7 C6 C5 119.6(8) . .
C7 C6 H6 120.2 . .
C2 C7 C6 123.9(9) . .
C2 C7 H7 118.0 . .
C6 C7 H7 118.0 . .
C9 C8 C5 121.6(6) . .
C11 C8 C5 119.2(7) . .
C11 C8 C9 119.2(7) . .
C10 C9 C8 117.8(7) . .
C12 C9 C8 124.1(6) . .
C12 C9 C10 117.8(7) . .
C9 C10 C9 120.9(9) . 20
C10 C10 C9 119.2(5) 16_554 .
C10 C10 C9 119.2(5) 16_554 20
C8 C11 C8 124.2(10) . 20
C8 C11 H11 117.9 20 .
C8 C11 H11 117.9 . .
C9 C12 H12 118.6 . .
C12 C12 C9 122.8(4) 16_554 .
C12 C12 H12 118.6 16_554 .

loop_
_geom_bond_atom_site_label_1
_geom_bond_atom_site_label_2
_geom_bond_distance
_geom_bond_site_symmetry_2
Zr1 Zr2 3.4959(8) 13_665
Zr1 Zr2 3.4959(8) .
Zr1 O1 2.222(4) .
Zr1 O1 2.222(4) 22
Zr1 O3 2.255(8) .
Zr1 O4 2.226(8) .
Zr1 O5 1.752(11) .
Zr1 O5 1.752(11) 22
Zr1 O5A 2.130(5) 4_665
Zr1 O5A 2.130(5) .
Zr1 O6 2.167(2) 9
Zr1 O6 2.167(2) .
Zr2 O2 2.242(4) 10_665
Zr2 O2 2.242(4) 16
Zr2 O2 2.242(4) 21_665
Zr2 O2 2.242(4) .
Zr2 O5 2.196(11) 16
Zr2 O5 2.196(11) .
Zr2 O5 2.196(11) 21_665
Zr2 O5 2.196(11) 10_665
Zr2 O5A 2.138(7) .
Zr2 O5A 2.138(7) 16
Zr2 O6 2.320(4) 13_665
Zr2 O6 2.320(4) 9
O1 C1 1.267(8) .
O2 C1 1.212(9) .
O5A Zr1 2.130(5) 4_665
O6 Zr1 2.167(2) 16
O6 Zr2 2.320(4) 13_665
C1 C2 1.480(8) .
C2 C3 1.440(10) .
C2 C7 1.345(11) .
C3 H3 0.9500 .
C3 C4 1.404(10) .
C4 H4 0.9500 .
C4 C5 1.372(12) .
C5 C6 1.378(12) .
C5 C8 1.488(10) .
C6 H6 0.9500 .
C6 C7 1.372(10) .
C7 H7 0.9500 .
C8 C9 1.444(9) .
C8 C11 1.369(9) .
C9 C10 1.429(9) .
C9 C12 1.424(10) .
C10 C9 1.429(9) 20
C10 C10 1.424(19) 16_554
C11 C8 1.368(9) 20
C11 H11 0.9500 .
C12 C12 1.276(15) 16_554
C12 H12 0.9500 .

loop_
_geom_torsion_atom_site_label_1
_geom_torsion_atom_site_label_2
_geom_torsion_atom_site_label_3
_geom_torsion_atom_site_label_4
_geom_torsion
_geom_torsion_site_symmetry_1
_geom_torsion_site_symmetry_4
Zr1 O1 C1 O2 0.8(13) . .
Zr1 O1 C1 C2 -175.9(5) . .
Zr2 Zr1 O5 Zr2 53.4(7) 13_665 .
Zr2 O2 C1 O1 -1.1(12) . .
Zr2 O2 C1 C2 175.7(4) . .
O1 Zr1 O5 Zr2 -118.2(8) . .
O1 Zr1 O5 Zr2 144.1(6) 22 .
O1 C1 C2 C3 -6.2(11) . .
O1 C1 C2 C7 175.5(8) . .
O2 C1 C2 C3 176.6(7) . .
O2 C1 C2 C7 -1.7(12) . .
O3 Zr1 O5 Zr2 165.3(7) . .
O4 Zr1 O5 Zr2 -80.5(8) . .
O5 Zr1 O5 Zr2 86.6(8) 22 .
O5A Zr1 O5 Zr2 80.8(11) . .
O5A Zr1 O5 Zr2 84.3(6) 4_665 .
O6 Zr1 O5 Zr2 -30.7(5) 9 .
O6 Zr1 O5 Zr2 10.9(9) . .
C1 C2 C3 C4 176.1(8) . .
C1 C2 C7 C6 -178.2(9) . .
C2 C3 C4 C5 5.0(13) . .
C3 C2 C7 C6 3.4(15) . .
C3 C4 C5 C6 -2.3(14) . .
C3 C4 C5 C8 177.7(8) . .
C4 C5 C6 C7 0.0(14) . .
C4 C5 C8 C9 55.7(15) . .
C4 C5 C8 C11 -124.0(13) . .
C5 C6 C7 C2 -0.7(16) . .
C5 C8 C9 C10 -174.5(12) . .
C5 C8 C9 C12 0.1(19) . .
C5 C8 C11 C8 179.8(11) . 20
C6 C5 C8 C9 -124.3(11) . .
C6 C5 C8 C11 55.9(16) . .
C7 C2 C3 C4 -5.4(13) . .
C8 C5 C6 C7 -180.0(9) . .
C8 C9 C10 C9 -11(2) . 20
C8 C9 C10 C10 178.6(8) . 16_554
C8 C9 C12 C12 -178.4(9) . 16_554
C9 C8 C11 C8 0(3) . 20
C10 C9 C12 C12 -3.7(16) . 16_554
C11 C8 C9 C10 5(2) . .
C11 C8 C9 C12 179.9(14) . .
C12 C9 C10 C9 174.3(10) . 20
C12 C9 C10 C10 3.6(15) . 16_554

loop_
_smtbx_masks_void_nr
_smtbx_masks_void_average_x
_smtbx_masks_void_average_y
_smtbx_masks_void_average_z
_smtbx_masks_void_volume
_smtbx_masks_void_count_electrons
1 -0.511 -0.253 -0.713 17697.6 2707.6
